data_9001086
loop_
_publ_author_name
'Lager G A'
'Armbruster T'
'Faber J'

_publ_section_title
;
 Neutron and X-ray diffraction study of hydrogarnet Ca3Al2(O4H4)3
 Sample: Temperature = 300 K, X-ray 2, without H
;
_journal_name_full 'American Mineralogist'
_journal_page_first 756
_journal_page_last 765
_journal_volume 72
_journal_year 1987
_chemical_formula_sum 'Al2 Ca3 H12 O12'
_chemical_name_mineral Hydrogarnet
_space_group_IT_number 230
_symmetry_space_group_name_Hall '-I 4bd 2c 3'
_symmetry_space_group_name_H-M 'I a -3 d'
_cell_angle_alpha 90
_cell_angle_beta 90
_cell_angle_gamma 90
_cell_formula_units_Z 8
_cell_length_a 12.565
_cell_length_b 12.565
_cell_length_c 12.565
_cell_volume 1983.752
_database_code_amcsd 0001108
_diffrn_ambient_temperature 300
_exptl_crystal_density_diffrn 2.533
_cod_depositor_comments
;
 Marking attached hydrogen atoms.

 Antanas Vaitkus,
 2017-07-11
;
_cod_original_formula_sum 'Ca3 Al2 (O12 H12)'
_cod_database_code 9001086

loop_
_space_group_symop_operation_xyz
x,y,z
1/2+x,1/2+y,1/2+z
z,1/2-x,1/2+y
1/2+z,-x,+y
-y,1/2+z,1/2-x
1/2-y,+z,-x
x,1/2-y,1/2+z
1/2+x,-y,+z
-z,1/2+x,1/2-y
1/2-z,+x,-y
y,1/2-z,1/2+x
1/2+y,-z,+x
-x,1/2+y,1/2-z
1/2-x,+y,-z
3/4+x,1/4-z,3/4-y
1/4+x,3/4-z,1/4-y
3/4-z,1/4+y,3/4+x
1/4-z,3/4+y,1/4+x
3/4+y,1/4-x,3/4-z
1/4+y,3/4-x,1/4-z
3/4-x,1/4+z,3/4+y
1/4-x,3/4+z,1/4+y
3/4+z,1/4-y,3/4-x
1/4+z,3/4-y,1/4-x
3/4-y,1/4+x,3/4+z
1/4-y,3/4+x,1/4+z
1/4+x,1/4+z,1/4+y
3/4+x,3/4+z,3/4+y
1/4-z,1/4-y,1/4-x
3/4-z,3/4-y,3/4-x
1/4+y,1/4+x,1/4+z
3/4+y,3/4+x,3/4+z
1/4-x,1/4-z,1/4-y
3/4-x,3/4-z,3/4-y
1/4+z,1/4+y,1/4+x
3/4+z,3/4+y,3/4+x
1/4-y,1/4-x,1/4-z
3/4-y,3/4-x,3/4-z
1/2+z,x,1/2-y
+z,1/2+x,-y
1/2-y,-z,1/2+x
-y,1/2-z,+x
1/2+x,y,1/2-z
+x,1/2+y,-z
1/2-z,-x,1/2+y
-z,1/2-x,+y
1/2+y,z,1/2-x
+y,1/2+z,-x
1/2-x,-y,1/2+z
-x,1/2-y,+z
1/2-z,1/2+x,y
-z,+x,1/2+y
1/2+y,1/2-z,-x
+y,-z,1/2-x
1/2-x,1/2+y,z
-x,+y,1/2+z
1/2+z,1/2-x,-y
+z,-x,1/2-y
1/2-y,1/2+z,x
-y,+z,1/2+x
1/2+x,1/2-y,-z
+x,-y,1/2-z
3/4-x,3/4+z,1/4-y
1/4-x,1/4+z,3/4-y
3/4+z,3/4-y,1/4+x
1/4+z,1/4-y,3/4+x
3/4-y,3/4+x,1/4-z
1/4-y,1/4+x,3/4-z
3/4+x,3/4-z,1/4+y
1/4+x,1/4-z,3/4+y
3/4-z,3/4+y,1/4-x
1/4-z,1/4+y,3/4-x
3/4+y,3/4-x,1/4+z
1/4+y,1/4-x,3/4+z
1/4-x,3/4-z,3/4+y
3/4-x,1/4-z,1/4+y
1/4+z,3/4+y,3/4-x
3/4+z,1/4+y,1/4-x
1/4-y,3/4-x,3/4+z
3/4-y,1/4-x,1/4+z
1/4+x,3/4+z,3/4-y
3/4+x,1/4+z,1/4-y
1/4-z,3/4-y,3/4+x
3/4-z,1/4-y,1/4+x
1/4+y,3/4+x,3/4-z
3/4+y,1/4+x,1/4-z
-z,-x,-y
1/2-z,1/2-x,1/2-y
y,z,x
1/2+y,1/2+z,1/2+x
-x,-y,-z
1/2-x,1/2-y,1/2-z
z,x,y
1/2+z,1/2+x,1/2+y
-y,-z,-x
1/2-y,1/2-z,1/2-x

loop_
_atom_site_aniso_label
_atom_site_aniso_U_11
_atom_site_aniso_U_22
_atom_site_aniso_U_33
_atom_site_aniso_U_12
_atom_site_aniso_U_13
_atom_site_aniso_U_23
Ca 0.01368 0.00912 0.00912 0.00000 0.00000 0.00256
Al 0.00848 0.00848 0.00848 -0.00064 -0.00064 -0.00064
O-H 0.01480 0.01448 0.01032 -0.00240 -0.00096 -0.00360

loop_
_atom_site_label
_atom_site_type_symbol
_atom_site_fract_x
_atom_site_fract_y
_atom_site_fract_z
_atom_site_attached_hydrogens
Ca Ca 0.12500 0.00000 0.25000 0
Al Al 0.00000 0.00000 0.00000 0
O-H O 0.02860 0.05280 0.63980 1

loop_
_cod_changelog_entry_id
_cod_changelog_entry_author
_cod_changelog_entry_date
_cod_changelog_entry_text
1
;cod-tools version 3.10.1
Id: cif_fix_AMCSD_aniso_labels 10200 2024-08-01 14:09:44Z saulius
;
2024-08-02T12:19:55+03:00
;Changed the following '_atom_site_aniso_label' values:
'OH' -> 'O-H'
;

loop_
_cod_related_entry_id
_cod_related_entry_database
_cod_related_entry_code
1 AMCSD 0001108
